data_4029298
loop_
_publ_author_name
'Thalluri, Kishore'
'Manne, Srinivasa Rao'
'Dev, Dharm'
'Mandal, Bhubaneswar'

_publ_section_title
;
 Ethyl 2-Cyano-2-(4-nitrophenylsulfonyloxyimino)acetate-Mediated Lossen
 Rearrangement: Single-Pot Racemization-Free Synthesis of Hydroxamic Acids
 and Ureas from Carboxylic Acids.
;
_journal_issue 9
_journal_name_full 'The Journal of organic chemistry'
_journal_page_first 3765
_journal_page_last 3775
_journal_paper_doi 10.1021/jo4026429
_journal_volume 79
_journal_year 2014
_chemical_formula_sum 'C9 H10 N2 O3'
_chemical_formula_weight 194.19
_chemical_name_systematic
; 
 ? 
;
_space_group_IT_number 19
_symmetry_cell_setting orthorhombic
_symmetry_space_group_name_Hall 'P 2ac 2ab'
_symmetry_space_group_name_H-M 'P 21 21 21'
_atom_sites_solution_hydrogens geom
_atom_sites_solution_primary direct
_atom_sites_solution_secondary difmap
_audit_creation_method SHELXL-97
_cell_angle_alpha 90.00
_cell_angle_beta 90.00
_cell_angle_gamma 90.00
_cell_formula_units_Z 4
_cell_length_a 8.7212(14)
_cell_length_b 9.3821(13)
_cell_length_c 11.148(2)
_cell_measurement_temperature 296(2)
_cell_volume 912.2(3)
_computing_structure_refinement 'SHELXL-97 (Sheldrick, 1997)'
_computing_structure_solution 'SHELXS-97 (Sheldrick, 1990)'
_diffrn_ambient_temperature 296(2)
_diffrn_measured_fraction_theta_full 100.00
_diffrn_measured_fraction_theta_max 100.00
_diffrn_radiation_monochromator graphite
_diffrn_radiation_source 'fine-focus sealed tube'
_diffrn_radiation_type MoK\a
_diffrn_radiation_wavelength 0.71073
_diffrn_reflns_av_R_equivalents 0.0287
_diffrn_reflns_av_sigmaI/netI 0.0808
_diffrn_reflns_limit_h_max 10
_diffrn_reflns_limit_h_min -10
_diffrn_reflns_limit_k_max 11
_diffrn_reflns_limit_k_min -11
_diffrn_reflns_limit_l_max 13
_diffrn_reflns_limit_l_min -13
_diffrn_reflns_number 1699
_diffrn_reflns_theta_full 25.25
_diffrn_reflns_theta_max 25.25
_diffrn_reflns_theta_min 3.19
_exptl_absorpt_coefficient_mu 0.108
_exptl_absorpt_correction_T_max 0.981
_exptl_absorpt_correction_T_min 0.972
_exptl_absorpt_correction_type multi-scan
_exptl_absorpt_process_details multi-scan
_exptl_crystal_colour colourless
_exptl_crystal_density_diffrn 1.414
_exptl_crystal_density_method 'not measured'
_exptl_crystal_description block
_exptl_crystal_F_000 408
_exptl_crystal_size_max 0.26
_exptl_crystal_size_mid 0.22
_exptl_crystal_size_min 0.18
_refine_diff_density_max 0.277
_refine_diff_density_min -0.240
_refine_diff_density_rms 0.077
_refine_ls_abs_structure_details 'Flack H D (1983), Acta Cryst. A39, 876-881'
_refine_ls_abs_structure_Flack 0.1(1)
_refine_ls_extinction_method mixed
_refine_ls_goodness_of_fit_ref 0.979
_refine_ls_hydrogen_treatment none
_refine_ls_matrix_type full
_refine_ls_number_parameters 128
_refine_ls_number_reflns 977
_refine_ls_number_restraints 0
_refine_ls_restrained_S_all 0.979
_refine_ls_R_factor_all 0.1259
_refine_ls_R_factor_gt 0.0836
_refine_ls_shift/su_max 0.000
_refine_ls_shift/su_mean 0.000
_refine_ls_structure_factor_coef Fsqd
_refine_ls_weighting_details 'calc w=1/[\s^2^(Fo^2^)+(0.1000P)^2^+2.0000P] where P=(Fo^2^+2Fc^2^)/3'
_refine_ls_weighting_scheme calc
_refine_ls_wR_factor_gt 0.2139
_refine_ls_wR_factor_ref 0.2490
_reflns_number_gt 672
_reflns_number_total 977
_reflns_threshold_expression >2sigma(I)
_cod_data_source_file jo4026429_si_002.cif
_cod_data_source_block kisor
_cod_depositor_comments 'Adding full bibliography for 4029298.cif.'
_cod_original_cell_volume 912.1(3)
_cod_original_sg_symbol_H-M ' P 21 21 21'
_cod_database_code 4029298

loop_
_symmetry_equiv_pos_as_xyz
'x, y, z'
'-x+1/2, -y, z+1/2'
'-x, y+1/2, -z+1/2'
'x+1/2, -y+1/2, -z'

loop_
_atom_site_label
_atom_site_type_symbol
_atom_site_fract_x
_atom_site_fract_y
_atom_site_fract_z
_atom_site_U_iso_or_equiv
_atom_site_adp_type
_atom_site_occupancy
_atom_site_symmetry_multiplicity
_atom_site_calc_flag
_atom_site_refinement_flags
C1 C 0.1629(11) 0.8581(10) 0.1907(9) 0.060(2) Uani 1 1 d .
C2 C 0.0454(12) 0.9551(10) 0.2021(8) 0.063(3) Uani 1 1 d .
H2 H 0.0016 0.9988 0.1355 0.076 Uiso 1 1 calc R
C6 C 0.2245(13) 0.7920(12) 0.2918(11) 0.082(3) Uani 1 1 d .
H6 H 0.3006 0.7231 0.2849 0.098 Uiso 1 1 calc R
C5 C 0.1691(18) 0.8322(15) 0.4019(11) 0.096(4) Uani 1 1 d .
H5 H 0.2151 0.7946 0.4703 0.115 Uiso 1 1 calc R
C3 C -0.0048(13) 0.9847(13) 0.3178(11) 0.086(3) Uani 1 1 d .
H3 H -0.0827 1.0512 0.3287 0.103 Uiso 1 1 calc R
C4 C 0.0561(17) 0.9197(15) 0.4152(11) 0.097(4) Uani 1 1 d .
H4 H 0.0167 0.9379 0.4912 0.117 Uiso 1 1 calc R
C7 C 0.1574(11) 0.8105(9) -0.0282(8) 0.054(2) Uani 1 1 d .
C9 C 0.1140(10) 0.6113(11) -0.2655(10) 0.060(3) Uani 1 1 d .
C8 C 0.1899(11) 0.7512(11) -0.2353(8) 0.067(3) Uani 1 1 d .
H8A H 0.2764 0.7656 -0.2887 0.080 Uiso 1 1 calc R
H8B H 0.1176 0.8280 -0.2490 0.080 Uiso 1 1 calc R
O2 O 0.0755(9) 0.5246(8) -0.1886(6) 0.084(2) Uani 1 1 d .
O3 O 0.0971(10) 0.5942(8) -0.3809(6) 0.079(2) Uani 1 1 d .
H3A H 0.0652 0.5136 -0.3945 0.118 Uiso 1 1 calc R
O1 O 0.0177(7) 0.8476(7) -0.0401(5) 0.0595(17) Uani 1 1 d .
N1 N 0.2293(9) 0.8188(9) 0.0793(7) 0.075(3) Uani 1 1 d .
H1 H 0.3253 0.7981 0.0801 0.090 Uiso 1 1 calc R
N2 N 0.2415(9) 0.7579(9) -0.1163(8) 0.071(2) Uani 1 1 d .
H2A H 0.3318 0.7265 -0.0999 0.085 Uiso 1 1 calc R

loop_
_atom_site_aniso_label
_atom_site_aniso_U_11
_atom_site_aniso_U_22
_atom_site_aniso_U_33
_atom_site_aniso_U_23
_atom_site_aniso_U_13
_atom_site_aniso_U_12
C1 0.071(6) 0.052(5) 0.057(5) -0.010(6) 0.022(5) -0.009(5)
C2 0.078(7) 0.056(5) 0.056(6) -0.009(5) -0.005(5) 0.000(6)
C6 0.089(8) 0.057(6) 0.099(9) 0.012(7) -0.008(7) -0.003(6)
C5 0.129(12) 0.095(9) 0.065(8) 0.001(8) 0.001(8) -0.018(9)
C3 0.078(8) 0.082(7) 0.098(8) -0.041(8) 0.012(8) -0.012(6)
C4 0.120(11) 0.103(10) 0.069(8) -0.022(8) 0.015(8) -0.026(9)
C7 0.062(6) 0.047(5) 0.052(5) 0.002(5) -0.016(5) -0.027(5)
C9 0.045(5) 0.058(6) 0.077(7) -0.010(6) 0.011(5) 0.004(5)
C8 0.068(6) 0.071(6) 0.062(6) 0.006(6) 0.009(5) -0.007(6)
O2 0.120(6) 0.066(4) 0.066(4) 0.010(4) 0.001(5) -0.025(4)
O3 0.105(6) 0.072(5) 0.060(4) -0.003(4) 0.011(4) -0.020(4)
O1 0.057(4) 0.065(4) 0.057(3) -0.003(3) -0.001(3) -0.004(3)
N1 0.056(5) 0.082(6) 0.089(6) -0.004(6) -0.002(5) 0.001(4)
N2 0.053(5) 0.067(5) 0.092(6) -0.009(6) 0.000(5) 0.008(5)

loop_
_atom_type_symbol
_atom_type_description
_atom_type_scat_dispersion_real
_atom_type_scat_dispersion_imag
_atom_type_scat_source
C C 0.0033 0.0016 'International Tables Vol C Tables 4.2.6.8 and 6.1.1.4'
H H 0.0000 0.0000 'International Tables Vol C Tables 4.2.6.8 and 6.1.1.4'
N N 0.0061 0.0033 'International Tables Vol C Tables 4.2.6.8 and 6.1.1.4'
O O 0.0106 0.0060 'International Tables Vol C Tables 4.2.6.8 and 6.1.1.4'

loop_
_geom_angle_atom_site_label_1
_geom_angle_atom_site_label_2
_geom_angle_atom_site_label_3
_geom_angle
C2 C1 C6 120.4(9)
C2 C1 N1 123.8(10)
C6 C1 N1 115.8(9)
C1 C2 C3 116.9(10)
C5 C6 C1 117.7(11)
C4 C5 C6 123.1(14)
C4 C3 C2 122.0(11)
C5 C4 C3 119.6(12)
O1 C7 N2 123.8(8)
O1 C7 N1 121.2(9)
N2 C7 N1 115.0(8)
O2 C9 O3 125.2(9)
O2 C9 C8 122.7(9)
O3 C9 C8 112.1(9)
N2 C8 C9 113.0(9)
C7 N1 C1 126.9(9)
C7 N2 C8 122.8(8)

loop_
_geom_bond_atom_site_label_1
_geom_bond_atom_site_label_2
_geom_bond_distance
C1 C2 1.377(12)
C1 C6 1.394(13)
C1 N1 1.419(11)
C2 C3 1.390(12)
C6 C5 1.372(16)
C5 C4 1.291(18)
C3 C4 1.354(16)
C7 O1 1.274(10)
C7 N2 1.320(11)
C7 N1 1.355(10)
C9 O2 1.228(11)
C9 O3 1.305(12)
C9 C8 1.509(14)
C8 N2 1.402(11)
